data_7150413
loop_
_publ_author_name
'Belcher, Warwick J.'
'Fabre, Muriel'
'Farhan, Tamer'
'Steed, Jonathan W.'

_publ_section_title
;
 Pyridinium CH...anion and pi-stacking interactions in modular tripodal
 anion binding hosts: ATP binding and solid-state chiral induction.
;
_journal_issue 5
_journal_name_full 'Organic &amp; biomolecular chemistry'
_journal_page_first 781
_journal_page_last 786
_journal_paper_doi 10.1039/b516027h
_journal_volume 4
_journal_year 2006
_chemical_formula_sum 'C48 H60 Br3 N6 O4.5'
_chemical_formula_weight 1032.75
_chemical_name_systematic
;
?
;
_space_group_IT_number 2
_symmetry_cell_setting triclinic
_symmetry_space_group_name_Hall '-P 1'
_symmetry_space_group_name_H-M 'P -1'
_atom_sites_solution_hydrogens geom
_atom_sites_solution_primary direct
_atom_sites_solution_secondary difmap
_audit_creation_method SHELXL-97
_cell_angle_alpha 82.503(2)
_cell_angle_beta 78.979(2)
_cell_angle_gamma 72.937(2)
_cell_formula_units_Z 2
_cell_length_a 10.6106(4)
_cell_length_b 12.4052(5)
_cell_length_c 20.5253(5)
_cell_measurement_temperature 100(2)
_cell_volume 2527.14(16)
_computing_cell_refinement DENZO-SMN
_computing_data_collection 'Nonius Collect'
_computing_data_reduction DENZO-SMN
_computing_molecular_graphics 'XSeed (Barbour, 1999'
_computing_structure_refinement 'SHELXL-97 (Sheldrick, 1997)'
_computing_structure_solution 'SHELXS-97 (Sheldrick, 1990)'
_diffrn_ambient_temperature 100(2)
_diffrn_measured_fraction_theta_full 0.995
_diffrn_measured_fraction_theta_max 0.995
_diffrn_measurement_device_type KappaCCD
_diffrn_radiation_monochromator graphite
_diffrn_radiation_source 'fine-focus sealed tube'
_diffrn_radiation_type MoK\a
_diffrn_radiation_wavelength 0.71073
_diffrn_reflns_av_R_equivalents 0.0888
_diffrn_reflns_av_sigmaI/netI 0.0954
_diffrn_reflns_limit_h_max 12
_diffrn_reflns_limit_h_min -12
_diffrn_reflns_limit_k_max 14
_diffrn_reflns_limit_k_min -14
_diffrn_reflns_limit_l_max 24
_diffrn_reflns_limit_l_min -24
_diffrn_reflns_number 16485
_diffrn_reflns_theta_full 25.00
_diffrn_reflns_theta_max 25.00
_diffrn_reflns_theta_min 2.42
_diffrn_standards_decay_% 0
_exptl_absorpt_coefficient_mu 2.442
_exptl_absorpt_correction_T_max 0.6409
_exptl_absorpt_correction_T_min 0.2455
_exptl_absorpt_correction_type Scalepack
_exptl_crystal_density_diffrn 1.357
_exptl_crystal_density_method 'not measured'
_exptl_crystal_F_000 1062
_exptl_crystal_size_max 0.80
_exptl_crystal_size_mid 0.30
_exptl_crystal_size_min 0.20
_refine_diff_density_max 2.730
_refine_diff_density_min -1.930
_refine_diff_density_rms 0.123
_refine_ls_extinction_method none
_refine_ls_goodness_of_fit_ref 1.035
_refine_ls_hydrogen_treatment mixed
_refine_ls_matrix_type full
_refine_ls_number_parameters 592
_refine_ls_number_reflns 8867
_refine_ls_number_restraints 6
_refine_ls_restrained_S_all 1.036
_refine_ls_R_factor_all 0.1047
_refine_ls_R_factor_gt 0.0740
_refine_ls_shift/su_max 0.001
_refine_ls_shift/su_mean 0.000
_refine_ls_structure_factor_coef Fsqd
_refine_ls_weighting_details 'calc w=1/[\s^2^(Fo^2^)+(0.0747P)^2^+11.5881P] where P=(Fo^2^+2Fc^2^)/3'
_refine_ls_weighting_scheme calc
_refine_ls_wR_factor_gt 0.1788
_refine_ls_wR_factor_ref 0.1982
_reflns_number_gt 6519
_reflns_number_total 8867
_reflns_threshold_expression >2sigma(I)
_cod_data_source_file b516027h.txt
_cod_data_source_block bipy3
_cod_original_cell_volume 2527.15(15)
_cod_original_sg_symbol_H-M P-1
_cod_original_formula_sum 'C48 H60 Br3 N6 O4.50'
_cod_database_code 7150413

loop_
_symmetry_equiv_pos_as_xyz
'x, y, z'
'-x, -y, -z'

loop_
_atom_site_label
_atom_site_type_symbol
_atom_site_fract_x
_atom_site_fract_y
_atom_site_fract_z
_atom_site_U_iso_or_equiv
_atom_site_adp_type
_atom_site_occupancy
_atom_site_symmetry_multiplicity
_atom_site_calc_flag
_atom_site_refinement_flags
_atom_site_disorder_assembly
_atom_site_disorder_group
Br1 Br -0.37421(6) 0.44443(6) 0.86431(3) 0.03249(19) Uani 1 1 d . . .
N1 N 0.2678(5) -0.3562(4) 0.5491(2) 0.0290(11) Uani 1 1 d . . .
C1 C 0.2267(6) -0.4774(5) 0.6549(3) 0.0230(12) Uani 1 1 d . . .
Br2 Br 0.37589(8) -0.64609(8) 0.44283(4) 0.0566(3) Uani 1 1 d . . .
N2 N 0.1043(6) 0.1838(5) 0.3738(3) 0.0504(16) Uani 1 1 d . . .
C2 C 0.0913(6) -0.4749(5) 0.6629(3) 0.0235(12) Uani 1 1 d . . .
Br3 Br 0.03860(12) 0.03798(11) 0.77158(6) 0.0327(3) Uani 0.50 1 d P A 1
N3 N -0.2077(4) -0.3531(4) 0.7473(2) 0.0219(10) Uani 1 1 d . . .
C3 C 0.0204(5) -0.4879(5) 0.7274(3) 0.0206(11) Uani 1 1 d . . .
Br4 Br 0.2232(2) -0.11589(17) 0.71205(8) 0.0584(5) Uani 0.50 1 d P B 2
N4 N -0.6086(5) 0.1946(5) 0.8229(3) 0.0413(14) Uani 1 1 d . . .
C4 C 0.0848(5) -0.5099(4) 0.7832(3) 0.0198(11) Uani 1 1 d . . .
N5 N 0.2596(4) -0.4282(4) 0.8714(2) 0.0208(10) Uani 1 1 d . . .
C5 C 0.2203(5) -0.5113(5) 0.7748(3) 0.0213(12) Uani 1 1 d . . .
N6 N 0.1508(6) 0.0551(5) 1.0454(3) 0.0409(14) Uani 1 1 d . . .
C6 C 0.2895(5) -0.4898(5) 0.7107(3) 0.0226(12) Uani 1 1 d . . .
C7 C 0.3051(6) -0.4693(5) 0.5857(3) 0.0276(13) Uani 1 1 d . . .
H7A H 0.4013 -0.4894 0.5890 0.033 Uiso 1 1 calc R . .
H7B H 0.2921 -0.5258 0.5596 0.033 Uiso 1 1 calc R . .
C8 C 0.0214(6) -0.4635(6) 0.6030(3) 0.0318(14) Uani 1 1 d . . .
H8A H 0.0671 -0.4246 0.5646 0.038 Uiso 1 1 calc R . .
H8B H -0.0720 -0.4164 0.6135 0.038 Uiso 1 1 calc R . .
C9 C 0.0216(7) -0.5786(6) 0.5841(3) 0.0397(16) Uani 1 1 d . . .
H9A H -0.0147 -0.6207 0.6234 0.060 Uiso 1 1 calc R . .
H9B H 0.1133 -0.6212 0.5676 0.060 Uiso 1 1 calc R . .
H9C H -0.0336 -0.5678 0.5493 0.060 Uiso 1 1 calc R . .
C10 C -0.1292(5) -0.4734(5) 0.7366(3) 0.0239(12) Uani 1 1 d . . .
H10A H -0.1511 -0.4965 0.6967 0.029 Uiso 1 1 calc R . .
H10B H -0.1548 -0.5234 0.7754 0.029 Uiso 1 1 calc R . .
C11 C 0.0121(5) -0.5335(5) 0.8534(3) 0.0243(12) Uani 1 1 d . . .
H11A H 0.0470 -0.5027 0.8862 0.029 Uiso 1 1 calc R . .
H11B H -0.0843 -0.4943 0.8560 0.029 Uiso 1 1 calc R . .
C12 C 0.0301(6) -0.6591(5) 0.8713(3) 0.0335(14) Uani 1 1 d . . .
H12A H 0.1256 -0.6985 0.8677 0.050 Uiso 1 1 calc R . .
H12B H -0.0096 -0.6890 0.8408 0.050 Uiso 1 1 calc R . .
H12C H -0.0141 -0.6711 0.9171 0.050 Uiso 1 1 calc R . .
C13 C 0.2889(5) -0.5325(5) 0.8344(3) 0.0235(12) Uani 1 1 d . . .
H13A H 0.3865 -0.5604 0.8199 0.028 Uiso 1 1 calc R . .
H13B H 0.2600 -0.5925 0.8650 0.028 Uiso 1 1 calc R . .
C14 C 0.4323(6) -0.4814(6) 0.7026(3) 0.0305(14) Uani 1 1 d . . .
H14A H 0.4463 -0.4248 0.6652 0.037 Uiso 1 1 calc R . .
H14B H 0.4446 -0.4542 0.7436 0.037 Uiso 1 1 calc R . .
C15 C 0.5374(6) -0.5934(6) 0.6892(3) 0.0387(16) Uani 1 1 d . . .
H15A H 0.5224 -0.6235 0.6504 0.058 Uiso 1 1 calc R . .
H15B H 0.5309 -0.6475 0.7282 0.058 Uiso 1 1 calc R . .
H15C H 0.6266 -0.5813 0.6805 0.058 Uiso 1 1 calc R . .
C16 C 0.2628(6) -0.3481(6) 0.4826(3) 0.0321(14) Uani 1 1 d . . .
H16 H 0.2821 -0.4152 0.4605 0.039 Uiso 1 1 calc R . .
C17 C 0.2307(6) -0.2456(6) 0.4474(3) 0.0373(15) Uani 1 1 d . . .
H17 H 0.2260 -0.2418 0.4014 0.045 Uiso 1 1 calc R . .
C18 C 0.2044(6) -0.1449(6) 0.4788(3) 0.0337(15) Uani 1 1 d . . .
C19 C 0.2150(7) -0.1570(6) 0.5464(3) 0.0387(16) Uani 1 1 d . . .
H19 H 0.2016 -0.0915 0.5691 0.046 Uiso 1 1 calc R . .
C20 C 0.2445(7) -0.2616(6) 0.5803(3) 0.0363(15) Uani 1 1 d . . .
H20 H 0.2486 -0.2675 0.6265 0.044 Uiso 1 1 calc R . .
C21 C 0.0802(7) 0.0938(7) 0.3541(4) 0.0485(19) Uani 1 1 d . . .
H21 H 0.0396 0.1048 0.3154 0.058 Uiso 1 1 calc R . .
C22 C 0.1098(7) -0.0127(7) 0.3856(4) 0.0472(18) Uani 1 1 d . . .
H22 H 0.0896 -0.0726 0.3689 0.057 Uiso 1 1 calc R . .
C23 C 0.1697(6) -0.0324(6) 0.4425(3) 0.0403(16) Uani 1 1 d . . .
C24 C 0.1960(7) 0.0594(6) 0.4638(4) 0.0480(18) Uani 1 1 d . . .
H24 H 0.2371 0.0508 0.5021 0.058 Uiso 1 1 calc R . .
C25 C 0.1608(8) 0.1644(7) 0.4281(4) 0.0515(19) Uani 1 1 d . . .
H25 H 0.1785 0.2264 0.4437 0.062 Uiso 1 1 calc R . .
C26 C -0.3257(6) -0.3126(6) 0.7252(3) 0.0355(15) Uani 1 1 d . . .
H26 H -0.3546 -0.3588 0.7011 0.043 Uiso 1 1 calc R . .
C27 C -0.4044(6) -0.2056(6) 0.7370(4) 0.0389(16) Uani 1 1 d . . .
H27 H -0.4870 -0.1784 0.7207 0.047 Uiso 1 1 calc R . .
C28 C -0.3652(6) -0.1361(5) 0.7726(3) 0.0268(13) Uani 1 1 d . . .
C29 C -0.2424(6) -0.1805(5) 0.7946(3) 0.0294(13) Uani 1 1 d . . .
H29 H -0.2112 -0.1362 0.8189 0.035 Uiso 1 1 calc R . .
C30 C -0.1664(6) -0.2879(5) 0.7812(3) 0.0289(13) Uani 1 1 d . . .
H30 H -0.0828 -0.3169 0.7963 0.035 Uiso 1 1 calc R . .
C31 C -0.6586(7) 0.1187(6) 0.8054(4) 0.0439(18) Uani 1 1 d . . .
H31 H -0.7518 0.1396 0.8043 0.053 Uiso 1 1 calc R . .
C32 C -0.5845(6) 0.0104(6) 0.7887(4) 0.0421(17) Uani 1 1 d . . .
H32 H -0.6270 -0.0409 0.7779 0.050 Uiso 1 1 calc R . .
C33 C -0.4488(6) -0.0210(5) 0.7880(3) 0.0296(13) Uani 1 1 d . . .
C34 C -0.3924(7) 0.0594(6) 0.8021(4) 0.0465(18) Uani 1 1 d . . .
H34 H -0.2985 0.0435 0.7995 0.056 Uiso 1 1 calc R . .
C35 C -0.4777(7) 0.1651(6) 0.8204(4) 0.0483(19) Uani 1 1 d . . .
H35 H -0.4387 0.2186 0.8316 0.058 Uiso 1 1 calc R . .
C36 C 0.2308(6) -0.3247(5) 0.8396(3) 0.0265(13) Uani 1 1 d . . .
H36 H 0.2252 -0.3164 0.7934 0.032 Uiso 1 1 calc R . .
C37 C 0.2093(6) -0.2302(5) 0.8732(3) 0.0285(13) Uani 1 1 d . . .
H37 H 0.1876 -0.1572 0.8503 0.034 Uiso 1 1 calc R . .
C38 C 0.2190(5) -0.2406(5) 0.9403(3) 0.0236(12) Uani 1 1 d . . .
C39 C 0.2508(5) -0.3503(5) 0.9717(3) 0.0247(12) Uani 1 1 d . . .
H39 H 0.2581 -0.3611 1.0177 0.030 Uiso 1 1 calc R . .
C40 C 0.2714(5) -0.4415(5) 0.9364(3) 0.0246(12) Uani 1 1 d . . .
H40 H 0.2945 -0.5156 0.9579 0.030 Uiso 1 1 calc R . .
C41 C 0.1521(8) 0.0609(6) 0.9806(4) 0.0474(18) Uani 1 1 d . . .
H41 H 0.1371 0.1335 0.9571 0.057 Uiso 1 1 calc R . .
C42 C 0.1740(8) -0.0318(6) 0.9447(3) 0.0438(17) Uani 1 1 d . . .
H42 H 0.1735 -0.0221 0.8981 0.053 Uiso 1 1 calc R . .
C43 C 0.1965(6) -0.1380(5) 0.9773(3) 0.0276(13) Uani 1 1 d . . .
C44 C 0.1966(7) -0.1459(6) 1.0451(3) 0.0365(15) Uani 1 1 d . . .
H44 H 0.2134 -0.2176 1.0696 0.044 Uiso 1 1 calc R . .
C45 C 0.1722(8) -0.0491(6) 1.0765(4) 0.0463(18) Uani 1 1 d . . .
H45 H 0.1703 -0.0563 1.1233 0.056 Uiso 1 1 calc R . .
O1S O -0.3153(4) 0.6398(4) 0.9408(2) 0.0374(11) Uani 1 1 d . . .
H1S H -0.3256 0.5857 0.9236 0.045 Uiso 1 1 calc R . .
C1S C -0.4431(6) 0.7201(7) 0.9580(4) 0.0459(18) Uani 1 1 d . . .
H1S1 H -0.5024 0.6837 0.9908 0.055 Uiso 1 1 calc R . .
H1S2 H -0.4857 0.7478 0.9179 0.055 Uiso 1 1 calc R . .
O2S O -0.0687(4) 0.7076(4) 0.9215(2) 0.0374(11) Uani 1 1 d . . .
C2S C -0.4220(8) 0.8170(8) 0.9870(5) 0.064(2) Uani 1 1 d . . .
H2S1 H -0.3683 0.7879 1.0227 0.096 Uiso 1 1 calc R . .
H2S2 H -0.5087 0.8667 1.0052 0.096 Uiso 1 1 calc R . .
H2S3 H -0.3751 0.8598 0.9522 0.096 Uiso 1 1 calc R . .
O3S O -0.1676(8) 0.2692(7) 0.7238(4) 0.100(2) Uani 1 1 d . . .
C3S C 0.436(3) 0.178(2) 0.6122(13) 0.099(9) Uani 0.50 1 d P C 1
H3S1 H 0.4893 0.1411 0.6478 0.119 Uiso 0.50 1 calc PR C 1
H3S2 H 0.4386 0.2577 0.6019 0.119 Uiso 0.50 1 calc PR C 1
O4S O 0.2913(12) -0.1815(11) 0.7029(6) 0.061(3) Uani 0.50 1 d PU D 1
H2S4 H -0.1379 0.6799 0.9319 0.073 Uiso 1 1 d R . .
H2S5 H -0.1014 0.7832 0.9192 0.073 Uiso 1 1 d R . .
H5S4 H 0.5010 -0.1389 0.6256 0.073 Uiso 0.50 1 d PR E 1
H5S5 H 0.5103 -0.0955 0.5563 0.073 Uiso 0.50 1 d PR F 1
H3S4 H -0.1125 0.1944 0.7506 0.073 Uiso 1 1 d R . .
H4S4 H 0.3360 -0.1383 0.6615 0.073 Uiso 0.50 1 d PR G 1
H3S3 H -0.2541 0.3009 0.7699 0.073 Uiso 1 1 d R . .
C4S C 0.330(3) 0.168(3) 0.6224(15) 0.140(15) Uani 0.50 1 d P C 1
H4S1 H 0.3348 0.0870 0.6284 0.209 Uiso 0.50 1 calc PR C 1
H4S2 H 0.2842 0.2032 0.5847 0.209 Uiso 0.50 1 calc PR C 1
H4S3 H 0.2810 0.2039 0.6629 0.209 Uiso 0.50 1 calc PR C 1
O5S O 0.4408(14) -0.0912(13) 0.5955(6) 0.080(4) Uani 0.50 1 d P H 1
O6S O 0.4748(17) 0.1086(17) 0.5481(15) 0.155(10) Uani 0.50 1 d P C 1
H6S H 0.4644 0.0437 0.5590 0.186 Uiso 0.50 1 calc PR C 1
H4S6 H 0.2273 -0.1268 0.7202 0.186 Uiso 0.50 1 d PR C 1

loop_
_atom_site_aniso_label
_atom_site_aniso_U_11
_atom_site_aniso_U_22
_atom_site_aniso_U_33
_atom_site_aniso_U_23
_atom_site_aniso_U_13
_atom_site_aniso_U_12
Br1 0.0217(3) 0.0475(4) 0.0294(3) 0.0041(3) -0.0062(2) -0.0128(3)
N1 0.028(3) 0.035(3) 0.027(2) -0.001(2) -0.001(2) -0.017(2)
C1 0.030(3) 0.022(3) 0.019(3) -0.001(2) -0.002(2) -0.010(2)
Br2 0.0670(5) 0.0742(6) 0.0418(4) -0.0274(4) 0.0219(4) -0.0494(5)
N2 0.043(3) 0.045(4) 0.066(4) 0.015(3) -0.014(3) -0.021(3)
C2 0.027(3) 0.019(3) 0.026(3) -0.002(2) -0.005(2) -0.009(2)
Br3 0.0330(7) 0.0333(7) 0.0247(6) -0.0041(5) -0.0141(5) 0.0085(5)
N3 0.018(2) 0.022(3) 0.026(2) -0.0022(19) -0.0043(19) -0.0051(19)
C3 0.021(3) 0.021(3) 0.023(3) -0.002(2) -0.004(2) -0.009(2)
Br4 0.0858(13) 0.0575(11) 0.0471(9) 0.0074(8) -0.0310(9) -0.0350(11)
N4 0.035(3) 0.042(3) 0.043(3) -0.014(3) -0.006(3) 0.001(3)
C4 0.022(3) 0.015(3) 0.021(3) -0.003(2) 0.000(2) -0.005(2)
N5 0.015(2) 0.026(3) 0.021(2) -0.0051(19) -0.0020(18) -0.0053(19)
C5 0.022(3) 0.023(3) 0.018(3) -0.004(2) -0.001(2) -0.004(2)
N6 0.046(3) 0.033(3) 0.049(3) -0.012(3) -0.018(3) -0.008(3)
C6 0.019(3) 0.022(3) 0.026(3) -0.002(2) -0.004(2) -0.004(2)
C7 0.033(3) 0.029(3) 0.021(3) 0.001(2) -0.001(2) -0.013(3)
C8 0.035(3) 0.047(4) 0.020(3) 0.005(3) -0.006(2) -0.023(3)
C9 0.050(4) 0.056(5) 0.026(3) -0.006(3) -0.008(3) -0.031(4)
C10 0.026(3) 0.021(3) 0.027(3) -0.004(2) -0.006(2) -0.007(2)
C11 0.019(3) 0.027(3) 0.024(3) 0.001(2) 0.001(2) -0.006(2)
C12 0.029(3) 0.029(3) 0.035(3) 0.005(3) 0.005(3) -0.005(3)
C13 0.019(3) 0.025(3) 0.024(3) -0.004(2) 0.000(2) -0.001(2)
C14 0.024(3) 0.048(4) 0.022(3) -0.005(3) 0.000(2) -0.015(3)
C15 0.023(3) 0.056(5) 0.034(3) -0.005(3) 0.002(3) -0.009(3)
C16 0.032(3) 0.043(4) 0.022(3) -0.002(3) -0.002(2) -0.013(3)
C17 0.036(4) 0.048(4) 0.026(3) 0.001(3) -0.002(3) -0.013(3)
C18 0.027(3) 0.041(4) 0.037(3) 0.010(3) -0.007(3) -0.021(3)
C19 0.049(4) 0.032(4) 0.039(4) -0.001(3) -0.010(3) -0.017(3)
C20 0.051(4) 0.035(4) 0.028(3) 0.001(3) -0.009(3) -0.018(3)
C21 0.040(4) 0.048(5) 0.057(4) 0.020(4) -0.016(3) -0.017(4)
C22 0.042(4) 0.054(5) 0.049(4) 0.014(4) -0.012(3) -0.022(4)
C23 0.029(3) 0.047(4) 0.044(4) 0.011(3) -0.005(3) -0.016(3)
C24 0.046(4) 0.042(4) 0.061(5) 0.012(4) -0.021(4) -0.021(4)
C25 0.057(5) 0.042(4) 0.064(5) 0.013(4) -0.020(4) -0.027(4)
C26 0.024(3) 0.041(4) 0.047(4) -0.015(3) -0.012(3) -0.010(3)
C27 0.022(3) 0.040(4) 0.056(4) -0.013(3) -0.011(3) -0.004(3)
C28 0.022(3) 0.030(3) 0.027(3) -0.002(2) -0.005(2) -0.004(3)
C29 0.027(3) 0.029(3) 0.034(3) -0.003(3) -0.014(3) -0.004(3)
C30 0.027(3) 0.026(3) 0.036(3) -0.005(3) -0.016(3) -0.004(3)
C31 0.025(3) 0.046(4) 0.055(4) -0.016(4) -0.011(3) 0.006(3)
C32 0.030(3) 0.043(4) 0.054(4) -0.016(3) -0.009(3) -0.005(3)
C33 0.029(3) 0.028(3) 0.028(3) -0.002(3) -0.009(3) 0.000(3)
C34 0.033(4) 0.040(4) 0.068(5) -0.013(4) -0.022(3) 0.000(3)
C35 0.042(4) 0.035(4) 0.070(5) -0.012(4) -0.025(4) -0.002(3)
C36 0.027(3) 0.030(3) 0.024(3) 0.000(2) -0.008(2) -0.008(3)
C37 0.032(3) 0.029(3) 0.027(3) 0.002(2) -0.010(3) -0.011(3)
C38 0.015(3) 0.030(3) 0.026(3) -0.006(2) -0.002(2) -0.006(2)
C39 0.017(3) 0.034(3) 0.021(3) -0.003(2) -0.004(2) -0.003(2)
C40 0.021(3) 0.030(3) 0.023(3) 0.001(2) -0.004(2) -0.008(2)
C41 0.066(5) 0.028(4) 0.050(4) -0.003(3) -0.016(4) -0.012(3)
C42 0.070(5) 0.033(4) 0.033(3) -0.004(3) -0.015(3) -0.016(4)
C43 0.024(3) 0.029(3) 0.032(3) -0.003(3) -0.007(2) -0.010(3)
C44 0.051(4) 0.026(3) 0.036(3) -0.003(3) -0.021(3) -0.007(3)
C45 0.060(5) 0.044(4) 0.040(4) -0.012(3) -0.020(3) -0.011(4)
O1S 0.027(2) 0.039(3) 0.049(3) -0.001(2) -0.004(2) -0.013(2)
C1S 0.024(3) 0.063(5) 0.047(4) -0.001(4) -0.004(3) -0.009(3)
O2S 0.025(2) 0.031(2) 0.057(3) -0.012(2) -0.009(2) -0.0040(19)
C2S 0.037(4) 0.064(6) 0.089(6) -0.034(5) 0.014(4) -0.015(4)
O3S 0.089(5) 0.117(7) 0.099(6) -0.033(5) -0.005(4) -0.034(5)
C3S 0.17(3) 0.062(14) 0.100(17) 0.028(12) -0.067(18) -0.063(17)
O4S 0.060(5) 0.045(5) 0.065(5) -0.009(4) -0.005(4) 0.001(4)
C4S 0.093(18) 0.16(3) 0.17(3) 0.13(2) -0.082(19) -0.06(2)
O5S 0.087(9) 0.115(12) 0.054(7) -0.008(7) 0.015(6) -0.067(9)
O6S 0.071(11) 0.092(14) 0.29(3) 0.021(17) -0.049(15) -0.016(10)

loop_
_atom_type_symbol
_atom_type_description
_atom_type_scat_dispersion_real
_atom_type_scat_dispersion_imag
_atom_type_scat_source
C C 0.0033 0.0016 'International Tables Vol C Tables 4.2.6.8 and 6.1.1.4'
H H 0.0000 0.0000 'International Tables Vol C Tables 4.2.6.8 and 6.1.1.4'
N N 0.0061 0.0033 'International Tables Vol C Tables 4.2.6.8 and 6.1.1.4'
Br Br -0.2901 2.4595 'International Tables Vol C Tables 4.2.6.8 and 6.1.1.4'
O O 0.0106 0.0060 'International Tables Vol C Tables 4.2.6.8 and 6.1.1.4'

loop_
_geom_angle_atom_site_label_1
_geom_angle_atom_site_label_2
_geom_angle_atom_site_label_3
_geom_angle
_geom_angle_site_symmetry_1
_geom_angle_site_symmetry_3
_geom_angle_publ_flag
C20 N1 C16 119.8(6) . . ?
C20 N1 C7 120.5(5) . . ?
C16 N1 C7 119.7(5) . . ?
C6 C1 C2 120.4(5) . . ?
C6 C1 C7 120.1(5) . . ?
C2 C1 C7 119.5(5) . . ?
C25 N2 C21 115.3(7) . . ?
C3 C2 C1 119.3(5) . . ?
C3 C2 C8 119.3(5) . . ?
C1 C2 C8 121.3(5) . . ?
C30 N3 C26 119.8(5) . . ?
C30 N3 C10 121.5(5) . . ?
C26 N3 C10 118.6(5) . . ?
C4 C3 C2 120.9(5) . . ?
C4 C3 C10 119.7(5) . . ?
C2 C3 C10 119.4(5) . . ?
C35 N4 C31 116.0(6) . . ?
C3 C4 C5 119.3(5) . . ?
C3 C4 C11 121.7(5) . . ?
C5 C4 C11 118.9(5) . . ?
C36 N5 C40 120.5(5) . . ?
C36 N5 C13 120.9(4) . . ?
C40 N5 C13 118.5(5) . . ?
C4 C5 C6 120.0(5) . . ?
C4 C5 C13 119.5(5) . . ?
C6 C5 C13 120.4(5) . . ?
C41 N6 C45 115.6(6) . . ?
C1 C6 C5 119.7(5) . . ?
C1 C6 C14 120.5(5) . . ?
C5 C6 C14 119.8(5) . . ?
N1 C7 C1 114.4(5) . . ?
C2 C8 C9 111.7(5) . . ?
N3 C10 C3 111.6(4) . . ?
C12 C11 C4 111.9(5) . . ?
C5 C13 N5 112.8(5) . . ?
C15 C14 C6 113.2(5) . . ?
C17 C16 N1 121.1(6) . . ?
C16 C17 C18 120.5(6) . . ?
C19 C18 C17 116.6(6) . . ?
C19 C18 C23 121.3(6) . . ?
C17 C18 C23 122.1(6) . . ?
C20 C19 C18 121.1(6) . . ?
N1 C20 C19 120.9(6) . . ?
N2 C21 C22 125.0(7) . . ?
C21 C22 C23 119.3(7) . . ?
C24 C23 C22 117.0(7) . . ?
C24 C23 C18 120.8(6) . . ?
C22 C23 C18 122.2(7) . . ?
C23 C24 C25 118.8(7) . . ?
N2 C25 C24 124.6(7) . . ?
N3 C26 C27 120.8(6) . . ?
C26 C27 C28 121.0(6) . . ?
C27 C28 C29 116.8(6) . . ?
C27 C28 C33 122.8(5) . . ?
C29 C28 C33 120.4(5) . . ?
C30 C29 C28 120.3(5) . . ?
N3 C30 C29 121.4(5) . . ?
N4 C31 C32 124.7(6) . . ?
C33 C32 C31 118.9(6) . . ?
C32 C33 C34 117.6(6) . . ?
C32 C33 C28 121.4(6) . . ?
C34 C33 C28 121.0(6) . . ?
C33 C34 C35 118.5(6) . . ?
N4 C35 C34 124.1(7) . . ?
N5 C36 C37 120.4(5) . . ?
C36 C37 C38 120.6(6) . . ?
C37 C38 C39 117.3(5) . . ?
C37 C38 C43 121.0(6) . . ?
C39 C38 C43 121.7(5) . . ?
C40 C39 C38 120.1(5) . . ?
N5 C40 C39 121.0(6) . . ?
N6 C41 C42 124.3(7) . . ?
C43 C42 C41 119.3(6) . . ?
C42 C43 C44 117.2(6) . . ?
C42 C43 C38 120.8(5) . . ?
C44 C43 C38 121.9(6) . . ?
C45 C44 C43 119.3(6) . . ?
N6 C45 C44 124.3(6) . . ?
O1S C1S C2S 108.5(6) . . ?
C4S C3S O6S 92(2) . . ?

loop_
_geom_bond_atom_site_label_1
_geom_bond_atom_site_label_2
_geom_bond_distance
_geom_bond_site_symmetry_2
_geom_bond_publ_flag
N1 C20 1.347(8) . ?
N1 C16 1.365(8) . ?
N1 C7 1.485(8) . ?
C1 C6 1.401(8) . ?
C1 C2 1.407(8) . ?
C1 C7 1.510(7) . ?
N2 C25 1.327(10) . ?
N2 C21 1.341(10) . ?
C2 C3 1.407(7) . ?
C2 C8 1.524(8) . ?
N3 C30 1.342(7) . ?
N3 C26 1.347(8) . ?
N3 C10 1.502(7) . ?
C3 C4 1.401(8) . ?
C3 C10 1.521(7) . ?
N4 C35 1.321(9) . ?
N4 C31 1.324(9) . ?
C4 C5 1.410(8) . ?
C4 C11 1.535(7) . ?
N5 C36 1.340(8) . ?
N5 C40 1.348(7) . ?
N5 C13 1.510(7) . ?
C5 C6 1.413(7) . ?
C5 C13 1.495(8) . ?
N6 C41 1.320(9) . ?
N6 C45 1.340(9) . ?
C6 C14 1.525(8) . ?
C8 C9 1.527(9) . ?
C11 C12 1.517(8) . ?
C14 C15 1.524(9) . ?
C16 C17 1.363(9) . ?
C17 C18 1.410(9) . ?
C18 C19 1.397(9) . ?
C18 C23 1.474(10) . ?
C19 C20 1.370(9) . ?
C21 C22 1.369(10) . ?
C22 C23 1.395(10) . ?
C23 C24 1.388(10) . ?
C24 C25 1.395(10) . ?
C26 C27 1.369(9) . ?
C27 C28 1.393(9) . ?
C28 C29 1.394(8) . ?
C28 C33 1.481(8) . ?
C29 C30 1.372(8) . ?
C31 C32 1.392(10) . ?
C32 C33 1.375(9) . ?
C33 C34 1.389(9) . ?
C34 C35 1.408(10) . ?
C36 C37 1.378(8) . ?
C37 C38 1.386(8) . ?
C38 C39 1.402(8) . ?
C38 C43 1.503(8) . ?
C39 C40 1.365(8) . ?
C41 C42 1.386(9) . ?
C42 C43 1.374(9) . ?
C43 C44 1.381(9) . ?
C44 C45 1.371(9) . ?
O1S C1S 1.440(8) . ?
C1S C2S 1.498(11) . ?
C3S C4S 1.15(3) . ?
C3S O6S 1.59(3) . ?

loop_
_geom_hbond_atom_site_label_D
_geom_hbond_atom_site_label_H
_geom_hbond_atom_site_label_A
_geom_hbond_distance_DH
_geom_hbond_distance_HA
_geom_hbond_distance_DA
_geom_hbond_angle_DHA
_geom_hbond_site_symmetry_A
O1S H1S Br1 0.84 2.48 3.314(5) 172.8 .
O2S H2S4 O1S 0.88 2.05 2.919(6) 167.9 .
O2S H2S5 N6 0.90 2.11 2.945(7) 154.9 2_567
O5S H5S5 O6S 0.98 2.44 2.64(2) 91.1 .
O3S H3S4 Br3 1.09 2.18 3.222(9) 160.8 .
O4S H4S4 O5S 1.05 1.74 2.773(16) 167.4 .
O3S H3S3 Br1 1.20 2.68 3.778(7) 151.4 .
O6S H6S O5S 0.84 1.81 2.64(2) 171.1 .
O4S H4S6 Br3 0.87 2.58 3.444(12) 179.3 .

loop_
_geom_torsion_atom_site_label_1
_geom_torsion_atom_site_label_2
_geom_torsion_atom_site_label_3
_geom_torsion_atom_site_label_4
_geom_torsion
_geom_torsion_site_symmetry_1
_geom_torsion_site_symmetry_2
_geom_torsion_site_symmetry_3
_geom_torsion_site_symmetry_4
_geom_torsion_publ_flag
C6 C1 C2 C3 -1.6(8) . . . . ?
C7 C1 C2 C3 176.9(5) . . . . ?
C6 C1 C2 C8 -178.9(5) . . . . ?
C7 C1 C2 C8 -0.4(8) . . . . ?
C1 C2 C3 C4 -3.8(8) . . . . ?
C8 C2 C3 C4 173.6(5) . . . . ?
C1 C2 C3 C10 173.9(5) . . . . ?
C8 C2 C3 C10 -8.8(8) . . . . ?
C2 C3 C4 C5 4.3(8) . . . . ?
C10 C3 C4 C5 -173.3(5) . . . . ?
C2 C3 C4 C11 -175.2(5) . . . . ?
C10 C3 C4 C11 7.2(8) . . . . ?
C3 C4 C5 C6 0.5(8) . . . . ?
C11 C4 C5 C6 180.0(5) . . . . ?
C3 C4 C5 C13 178.8(5) . . . . ?
C11 C4 C5 C13 -1.7(8) . . . . ?
C2 C1 C6 C5 6.4(8) . . . . ?
C7 C1 C6 C5 -172.2(5) . . . . ?
C2 C1 C6 C14 -174.2(5) . . . . ?
C7 C1 C6 C14 7.3(8) . . . . ?
C4 C5 C6 C1 -5.8(8) . . . . ?
C13 C5 C6 C1 175.9(5) . . . . ?
C4 C5 C6 C14 174.7(5) . . . . ?
C13 C5 C6 C14 -3.6(8) . . . . ?
C20 N1 C7 C1 41.9(7) . . . . ?
C16 N1 C7 C1 -141.0(5) . . . . ?
C6 C1 C7 N1 -110.5(6) . . . . ?
C2 C1 C7 N1 70.9(7) . . . . ?
C3 C2 C8 C9 -82.2(7) . . . . ?
C1 C2 C8 C9 95.1(6) . . . . ?
C30 N3 C10 C3 -35.2(7) . . . . ?
C26 N3 C10 C3 148.4(5) . . . . ?
C4 C3 C10 N3 87.1(6) . . . . ?
C2 C3 C10 N3 -90.6(6) . . . . ?
C3 C4 C11 C12 92.6(6) . . . . ?
C5 C4 C11 C12 -86.9(6) . . . . ?
C4 C5 C13 N5 -80.8(6) . . . . ?
C6 C5 C13 N5 97.5(6) . . . . ?
C36 N5 C13 C5 -28.3(7) . . . . ?
C40 N5 C13 C5 155.9(5) . . . . ?
C1 C6 C14 C15 -86.7(7) . . . . ?
C5 C6 C14 C15 92.8(6) . . . . ?
C20 N1 C16 C17 -2.0(9) . . . . ?
C7 N1 C16 C17 -179.1(5) . . . . ?
N1 C16 C17 C18 1.3(9) . . . . ?
C16 C17 C18 C19 0.9(9) . . . . ?
C16 C17 C18 C23 179.8(6) . . . . ?
C17 C18 C19 C20 -2.4(9) . . . . ?
C23 C18 C19 C20 178.6(6) . . . . ?
C16 N1 C20 C19 0.4(9) . . . . ?
C7 N1 C20 C19 177.5(6) . . . . ?
C18 C19 C20 N1 1.9(10) . . . . ?
C25 N2 C21 C22 -0.1(11) . . . . ?
N2 C21 C22 C23 -0.2(11) . . . . ?
C21 C22 C23 C24 0.0(10) . . . . ?
C21 C22 C23 C18 -180.0(6) . . . . ?
C19 C18 C23 C24 25.0(9) . . . . ?
C17 C18 C23 C24 -153.9(7) . . . . ?
C19 C18 C23 C22 -155.1(7) . . . . ?
C17 C18 C23 C22 26.1(9) . . . . ?
C22 C23 C24 C25 0.4(10) . . . . ?
C18 C23 C24 C25 -179.7(6) . . . . ?
C21 N2 C25 C24 0.6(11) . . . . ?
C23 C24 C25 N2 -0.7(12) . . . . ?
C30 N3 C26 C27 -0.2(9) . . . . ?
C10 N3 C26 C27 176.4(6) . . . . ?
N3 C26 C27 C28 -0.4(10) . . . . ?
C26 C27 C28 C29 0.6(10) . . . . ?
C26 C27 C28 C33 -178.4(6) . . . . ?
C27 C28 C29 C30 -0.3(9) . . . . ?
C33 C28 C29 C30 178.8(6) . . . . ?
C26 N3 C30 C29 0.6(9) . . . . ?
C10 N3 C30 C29 -175.9(5) . . . . ?
C28 C29 C30 N3 -0.3(9) . . . . ?
C35 N4 C31 C32 3.6(11) . . . . ?
N4 C31 C32 C33 -1.9(12) . . . . ?
C31 C32 C33 C34 -2.1(10) . . . . ?
C31 C32 C33 C28 178.1(6) . . . . ?
C27 C28 C33 C32 22.2(9) . . . . ?
C29 C28 C33 C32 -156.8(6) . . . . ?
C27 C28 C33 C34 -157.5(7) . . . . ?
C29 C28 C33 C34 23.5(9) . . . . ?
C32 C33 C34 C35 4.1(10) . . . . ?
C28 C33 C34 C35 -176.2(7) . . . . ?
C31 N4 C35 C34 -1.4(12) . . . . ?
C33 C34 C35 N4 -2.4(12) . . . . ?
C40 N5 C36 C37 -1.8(8) . . . . ?
C13 N5 C36 C37 -177.5(5) . . . . ?
N5 C36 C37 C38 1.0(9) . . . . ?
C36 C37 C38 C39 -0.2(8) . . . . ?
C36 C37 C38 C43 179.6(5) . . . . ?
C37 C38 C39 C40 0.2(8) . . . . ?
C43 C38 C39 C40 -179.6(5) . . . . ?
C36 N5 C40 C39 1.9(8) . . . . ?
C13 N5 C40 C39 177.6(5) . . . . ?
C38 C39 C40 N5 -1.1(8) . . . . ?
C45 N6 C41 C42 -0.1(11) . . . . ?
N6 C41 C42 C43 -0.2(12) . . . . ?
C41 C42 C43 C44 -0.4(10) . . . . ?
C41 C42 C43 C38 179.3(6) . . . . ?
C37 C38 C43 C42 -4.1(9) . . . . ?
C39 C38 C43 C42 175.7(6) . . . . ?
C37 C38 C43 C44 175.5(6) . . . . ?
C39 C38 C43 C44 -4.7(8) . . . . ?
C42 C43 C44 C45 1.2(10) . . . . ?
C38 C43 C44 C45 -178.4(6) . . . . ?
C41 N6 C45 C44 1.1(11) . . . . ?
C43 C44 C45 N6 -1.7(11) . . . . ?
